data_1577060
loop_
_publ_author_name
'El Mustafa Ouaaka'
'Mustapha Aazza'
'Thierry Maris'
'El Mostafa Khechoubi'

_publ_contact_author_id_orcid 0000-0001-9731-4046
_publ_section_title
;
 Structural phase transition, electronic and optical properties of the 2D
 hybrid organic-inorganic perovskite-type 2C6MnCl4
;
_journal_name_full 'Physics Letters A'
_journal_page_first 131409
_journal_paper_doi 10.1016/j.physleta.2026.131409
_journal_volume 575
_journal_year 2026
_chemical_formula_moiety 'Cl4 Mn, C6 H18 N2'
_chemical_formula_sum 'C6 H18 Cl4 Mn N2'
_chemical_formula_weight 314.96
_chemical_name_common '1,6-hexanediammonium tetrachlorocuprate'
_chemical_name_systematic 'catena-(hexane-1,6-diammonium bis(\m-chloro)-dichloro-manganese)'
_space_group_crystal_system monoclinic
_space_group_IT_number 14
_space_group_name_Hall '-P 2ybc'
_space_group_name_H-M_alt 'P 1 21/c 1'
_atom_sites_solution_hydrogens geom
_atom_sites_solution_primary dual
_audit_contact_author_email thierry.maris@umontreal.ca
_audit_contact_author_name 'Thierry Maris'
_audit_contact_author_phone '+1 514 343 6111 3937'
_audit_creation_date 2025-02-18
_cell_angle_alpha 90
_cell_angle_beta 93.6040(10)
_cell_angle_gamma 90
_cell_formula_units_Z 2
_cell_length_a 13.3460(3)
_cell_length_b 7.2874(2)
_cell_length_c 7.1629(2)
_cell_measurement_reflns_used 9996
_cell_measurement_temperature 250
_cell_measurement_theta_max 57.057
_cell_measurement_theta_min 6.024
_cell_volume 695.27(3)
_computing_cell_refinement
;
SAINT (2013) V8.41; Integration Software for Single Crystal Data.
Bruker AXS Inc., Madison, WI 53719-1173.
;
_computing_data_collection
;
APEX 4 (2022) Bruker AXS Inc., Madison, WI 53719-1173.
;
_computing_data_reduction
;
SAINT (2013) V8.41; Integration Software for Single Crystal Data.
Bruker AXS Inc., Madison, WI 53719-1173.
;
_computing_molecular_graphics 'Olex2 1.5 (Dolomanov et al., 2009)'
_computing_publication_material 'Olex2 1.5 (Dolomanov et al., 2009)'
_computing_structure_refinement 'XL  (Sheldrick, 2008)'
_computing_structure_solution 'SHELXT 2018/2 (Sheldrick, 2018)'
_diffrn_ambient_temperature 250
_diffrn_detector 'CMOS Area detector'
_diffrn_detector_area_resol_mean 10.42
_diffrn_detector_type 'Bruker CMOS Photon III '
_diffrn_measured_fraction_theta_full 0.966
_diffrn_measured_fraction_theta_max 0.968
_diffrn_measurement_device 'k-geometry diffractometer'
_diffrn_measurement_device_type 'Bruker Venture Metaljet'
_diffrn_measurement_method '\w and \f scans'
_diffrn_radiation_collimation 'Focusing mirrors'
_diffrn_radiation_monochromator 'Helios MX Mirror Optics'
_diffrn_radiation_probe x-ray
_diffrn_radiation_type 'Ga K\a'
_diffrn_radiation_wavelength 1.34139
_diffrn_reflns_av_R_equivalents 0.0433
_diffrn_reflns_av_unetI/netI 0.0301
_diffrn_reflns_Laue_measured_fraction_full 0.966
_diffrn_reflns_Laue_measured_fraction_max 0.968
_diffrn_reflns_limit_h_max 16
_diffrn_reflns_limit_h_min -16
_diffrn_reflns_limit_k_max 9
_diffrn_reflns_limit_k_min -9
_diffrn_reflns_limit_l_max 8
_diffrn_reflns_limit_l_min -8
_diffrn_reflns_number 13061
_diffrn_reflns_point_group_measured_fraction_full 0.966
_diffrn_reflns_point_group_measured_fraction_max 0.968
_diffrn_reflns_theta_full 53.594
_diffrn_reflns_theta_max 57.031
_diffrn_reflns_theta_min 6.022
_diffrn_source 'Metal Jet'
_diffrn_source_current 3.57
_diffrn_source_power 0.2489
_diffrn_source_target Ga
_diffrn_source_type 'Gallium Liquid Metal Jet Source'
_diffrn_source_voltage 69.74
_exptl_absorpt_coefficient_mu 9.846
_exptl_absorpt_correction_T_max 0.2570
_exptl_absorpt_correction_T_min 0.1117
_exptl_absorpt_correction_type multi-scan
_exptl_absorpt_process_details
;
SADABS-2016/2 (Bruker,2016/2) was used for absorption correction.
wR2(int) was 0.1608 before and 0.0873 after correction.
The Ratio of minimum to maximum transmission is 0.4346.
The \l/2 correction factor is Not present.
;
_exptl_crystal_colour 'clear light pink'
_exptl_crystal_colour_lustre clear
_exptl_crystal_colour_modifier light
_exptl_crystal_colour_primary pink
_exptl_crystal_density_diffrn 1.504
_exptl_crystal_description plate
_exptl_crystal_F_000 322
_exptl_crystal_size_max 0.32
_exptl_crystal_size_mid 0.21
_exptl_crystal_size_min 0.05
_refine_diff_density_max 0.415
_refine_diff_density_min -0.421
_refine_diff_density_rms 0.092
_refine_ls_extinction_coef .
_refine_ls_extinction_method none
_refine_ls_goodness_of_fit_ref 1.191
_refine_ls_hydrogen_treatment constr
_refine_ls_matrix_type full
_refine_ls_number_parameters 62
_refine_ls_number_reflns 1379
_refine_ls_number_restraints 0
_refine_ls_restrained_S_all 1.191
_refine_ls_R_factor_all 0.0329
_refine_ls_R_factor_gt 0.0328
_refine_ls_shift/su_max 0.001
_refine_ls_shift/su_mean 0.000
_refine_ls_structure_factor_coef Fsqd
_refine_ls_weighting_details 'w=1/[\s^2^(Fo^2^)+(0.0439P)^2^+0.3866P] where P=(Fo^2^+2Fc^2^)/3'
_refine_ls_weighting_scheme calc
_refine_ls_wR_factor_gt 0.0881
_refine_ls_wR_factor_ref 0.0883
_reflns_Friedel_coverage 0.000
_reflns_Friedel_fraction_full .
_reflns_Friedel_fraction_max .
_reflns_number_gt 1369
_reflns_number_total 1379
_reflns_threshold_expression 'I > 2\s(I)'
_cod_data_source_file 2c6mn250.cif
_cod_data_source_block 2c6mn250
_cod_database_code 1577060

loop_
_space_group_symop_id
_space_group_symop_operation_xyz
1 'x, y, z'
2 '-x, y+1/2, -z+1/2'
3 '-x, -y, -z'
4 'x, -y-1/2, z-1/2'

loop_
_atom_site_label
_atom_site_type_symbol
_atom_site_fract_x
_atom_site_fract_y
_atom_site_fract_z
_atom_site_U_iso_or_equiv
_atom_site_adp_type
_atom_site_occupancy
_atom_site_site_symmetry_order
_atom_site_calc_flag
_atom_site_refinement_flags_posn
_atom_site_refinement_flags_adp
_atom_site_refinement_flags_occupancy
_atom_site_disorder_assembly
_atom_site_disorder_group
Mn1 Mn 1.000000 1.000000 1.000000 0.02579(17) Uani 1 2 d S . P . .
Cl1 Cl 1.01905(4) 0.76630(7) 0.73641(6) 0.03278(18) Uani 1 1 d . . . . .
Cl2 Cl 0.81419(4) 0.95711(8) 0.96638(8) 0.03685(19) Uani 1 1 d . . . . .
N1 N 0.82791(15) 0.5179(3) 0.9974(3) 0.0383(5) Uani 1 1 d . . . . .
H1A H 0.875864 0.460233 0.939496 0.046 Uiso 1 1 calc R U . . .
H1B H 0.838386 0.503518 1.120507 0.046 Uiso 1 1 calc R U . . .
H1C H 0.829003 0.636912 0.969585 0.046 Uiso 1 1 calc R U . . .
C1 C 0.72962(18) 0.4406(4) 0.9359(4) 0.0466(6) Uani 1 1 d . . . . .
H1D H 0.728513 0.311552 0.969000 0.056 Uiso 1 1 calc R U . . .
H1E H 0.720636 0.449456 0.800794 0.056 Uiso 1 1 calc R U . . .
C2 C 0.6443(2) 0.5355(4) 1.0208(5) 0.0528(7) Uani 1 1 d . . . . .
H2A H 0.645160 0.664439 0.987440 0.063 Uiso 1 1 calc R U . . .
H2B H 0.653200 0.526752 1.155947 0.063 Uiso 1 1 calc R U . . .
C3 C 0.5440(2) 0.4546(5) 0.9569(5) 0.0585(8) Uani 1 1 d . . . . .
H3A H 0.544116 0.325006 0.987886 0.070 Uiso 1 1 calc R U . . .
H3B H 0.535093 0.465142 0.821875 0.070 Uiso 1 1 calc R U . . .

loop_
_atom_site_aniso_label
_atom_site_aniso_U_11
_atom_site_aniso_U_22
_atom_site_aniso_U_33
_atom_site_aniso_U_23
_atom_site_aniso_U_13
_atom_site_aniso_U_12
Mn1 0.0320(3) 0.0237(3) 0.0217(3) -0.00041(14) 0.00242(17) -0.00075(15)
Cl1 0.0432(3) 0.0291(3) 0.0262(3) -0.00623(17) 0.0035(2) 0.00071(19)
Cl2 0.0323(3) 0.0367(3) 0.0418(3) 0.0003(2) 0.0036(2) -0.0004(2)
N1 0.0324(10) 0.0378(11) 0.0449(12) 0.0010(8) 0.0032(8) 0.0030(7)
C1 0.0380(12) 0.0482(14) 0.0538(15) -0.0104(12) 0.0039(10) -0.0035(11)
C2 0.0344(14) 0.0584(16) 0.0658(18) -0.0108(14) 0.0051(12) -0.0021(11)
C3 0.0367(14) 0.0683(19) 0.071(2) -0.0156(16) 0.0040(13) -0.0027(13)

loop_
_atom_type_symbol
_atom_type_description
_atom_type_scat_dispersion_real
_atom_type_scat_dispersion_imag
_atom_type_scat_source
C C 0.0137 0.0067 'International Tables Vol C Tables 4.2.6.8 and 6.1.1.4'
H H 0.0000 0.0000 'International Tables Vol C Tables 4.2.6.8 and 6.1.1.4'
N N 0.0241 0.0134 'International Tables Vol C Tables 4.2.6.8 and 6.1.1.4'
Cl Cl 0.3281 0.5435 'International Tables Vol C Tables 4.2.6.8 and 6.1.1.4'
Mn Mn -0.0162 2.2332 'International Tables Vol C Tables 4.2.6.8 and 6.1.1.4'

loop_
_geom_angle_atom_site_label_1
_geom_angle_atom_site_label_2
_geom_angle_atom_site_label_3
_geom_angle
_geom_angle_site_symmetry_1
_geom_angle_site_symmetry_3
Cl1 Mn1 Cl1 180.00(2) . 3_777
Cl1 Mn1 Cl1 88.479(4) 3_777 2_756
Cl1 Mn1 Cl1 91.520(3) . 2_756
Cl1 Mn1 Cl1 88.480(3) . 4_576
Cl1 Mn1 Cl1 180.0 2_756 4_576
Cl1 Mn1 Cl1 91.521(4) 3_777 4_576
Cl2 Mn1 Cl1 89.409(17) 3_777 3_777
Cl2 Mn1 Cl1 89.410(17) . .
Cl2 Mn1 Cl1 91.460(17) . 4_576
Cl2 Mn1 Cl1 90.590(17) . 3_777
Cl2 Mn1 Cl1 90.591(17) 3_777 .
Cl2 Mn1 Cl1 91.460(17) 3_777 2_756
Cl2 Mn1 Cl1 88.540(17) . 2_756
Cl2 Mn1 Cl1 88.540(17) 3_777 4_576
Cl2 Mn1 Cl2 180.0 3_777 .
Mn1 Cl1 Mn1 166.51(2) . 2_746
H1A N1 H1B 109.5 . .
H1A N1 H1C 109.5 . .
H1B N1 H1C 109.5 . .
C1 N1 H1A 109.5 . .
C1 N1 H1B 109.5 . .
C1 N1 H1C 109.5 . .
N1 C1 H1D 109.0 . .
N1 C1 H1E 109.0 . .
N1 C1 C2 112.9(2) . .
H1D C1 H1E 107.8 . .
C2 C1 H1D 109.0 . .
C2 C1 H1E 109.0 . .
C1 C2 H2A 109.1 . .
C1 C2 H2B 109.1 . .
C1 C2 C3 112.4(3) . .
H2A C2 H2B 107.9 . .
C3 C2 H2A 109.1 . .
C3 C2 H2B 109.1 . .
C2 C3 C3 113.7(3) . 3_667
C2 C3 H3A 108.8 . .
C2 C3 H3B 108.8 . .
C3 C3 H3A 108.8 3_667 .
C3 C3 H3B 108.8 3_667 .
H3A C3 H3B 107.7 . .

loop_
_geom_bond_atom_site_label_1
_geom_bond_atom_site_label_2
_geom_bond_distance
_geom_bond_site_symmetry_2
Mn1 Cl1 2.5671(5) .
Mn1 Cl1 2.5776(5) 4_576
Mn1 Cl1 2.5776(5) 2_756
Mn1 Cl1 2.5672(5) 3_777
Mn1 Cl2 2.4960(5) .
Mn1 Cl2 2.4960(5) 3_777
N1 H1A 0.8900 .
N1 H1B 0.8900 .
N1 H1C 0.8900 .
N1 C1 1.470(3) .
C1 H1D 0.9700 .
C1 H1E 0.9700 .
C1 C2 1.493(4) .
C2 H2A 0.9700 .
C2 H2B 0.9700 .
C2 C3 1.508(4) .
C3 C3 1.513(6) 3_667
C3 H3A 0.9700 .
C3 H3B 0.9700 .

loop_
_geom_hbond_atom_site_label_D
_geom_hbond_atom_site_label_H
_geom_hbond_atom_site_label_A
_geom_hbond_distance_DH
_geom_hbond_distance_HA
_geom_hbond_distance_DA
_geom_hbond_angle_DHA
_geom_hbond_site_symmetry_A
_geom_hbond_publ_flag
N1 H1A Cl1 0.89 2.40 3.282(2) 169.4 2_746 yes
N1 H1B Cl1 0.89 2.88 3.407(2) 119.5 3_767 yes
N1 H1B Cl2 0.89 2.53 3.380(2) 158.9 4_576 yes
N1 H1C Cl2 0.89 2.34 3.213(2) 166.0 . yes
C1 H1D Cl2 0.97 2.83 3.702(3) 150.7 1_545 yes
C1 H1E Cl2 0.97 2.85 3.690(3) 145.2 4_575 yes

loop_
_geom_torsion_atom_site_label_1
_geom_torsion_atom_site_label_2
_geom_torsion_atom_site_label_3
_geom_torsion_atom_site_label_4
_geom_torsion
_geom_torsion_site_symmetry_1
_geom_torsion_site_symmetry_2
_geom_torsion_site_symmetry_3
_geom_torsion_site_symmetry_4
N1 C1 C2 C3 -179.9(3) . . . .
C1 C2 C3 C3 178.9(4) . . . 3_667

_cod_database_fobs_code 1577060
